data_7709152
loop_
_publ_author_name
'Itabashi, Takayuki'
'Arashiba, Kazuya'
'Kuriyama, Shogo'
'Nishibayashi, Yoshiaki'

_publ_section_title
;
 Reactivity of molybdenum-nitride complex bearing pyridine-based PNP-type
 pincer ligand toward carbon-centered electrophiles.
;
_journal_issue 5
_journal_name_full 'Dalton transactions (Cambridge, England : 2003)'
_journal_page_first 1946
_journal_page_last 1954
_journal_paper_doi 10.1039/d1dt03952k
_journal_volume 51
_journal_year 2022
_chemical_absolute_configuration 'CHOOSE rm ad rmad syn or unk'
_chemical_formula_moiety 'C69 H65 B F24 Mo N2 O3 P2'
_chemical_formula_sum 'C69 H65 B F24 Mo N2 O3 P2'
_chemical_formula_weight 1594.94
_space_group_crystal_system orthorhombic
_space_group_IT_number 19
_space_group_name_Hall 'P 2ac 2ab'
_space_group_name_H-M_alt 'P 21 21 21'
_atom_sites_solution_hydrogens geom
_atom_sites_solution_primary direct
_atom_sites_solution_secondary difmap
_audit_update_record
;
2021-11-19 deposited with the CCDC.	2021-12-22 downloaded from the CCDC.
;
_cell_angle_alpha 90.0000
_cell_angle_beta 90.0000
_cell_angle_gamma 90.0000
_cell_formula_units_Z 4
_cell_length_a 13.3884(3)
_cell_length_b 14.0757(4)
_cell_length_c 37.3799(8)
_cell_measurement_reflns_used 18353
_cell_measurement_temperature 93
_cell_measurement_theta_max 29.99
_cell_measurement_theta_min 2.35
_cell_volume 7044.3(3)
_computing_cell_refinement 'CrysAlisPro 1.171.40.75a (Rigaku OD, 2020)'
_computing_data_collection 'CrysAlisPro 1.171.40.75a (Rigaku OD, 2020)'
_computing_data_reduction 'CrysAlisPro 1.171.40.75a (Rigaku OD, 2020)'
_computing_molecular_graphics 'CrystalStructure 4.3'
_computing_publication_material 'CrystalStructure 4.3 (Rigaku, 2019)'
_computing_structure_refinement 'SHELXL Version 2016/6 (Sheldrick, 2008)'
_computing_structure_solution 'SHELXS Version 2013/1 (Sheldrick, 2008)'
_diffrn_ambient_temperature 93
_diffrn_detector_area_resol_mean 10.000
_diffrn_measured_fraction_theta_full 0.985
_diffrn_measured_fraction_theta_max 0.818
_diffrn_measurement_device_type 'Rigaku XtaLAB Synergy'
_diffrn_measurement_method \w
_diffrn_radiation_type 'Mo K\a'
_diffrn_radiation_wavelength 0.71073
_diffrn_reflns_av_R_equivalents 0.0673
_diffrn_reflns_av_unetI/netI 0.0976
_diffrn_reflns_Laue_measured_fraction_full 0.985
_diffrn_reflns_Laue_measured_fraction_max 0.818
_diffrn_reflns_limit_h_max 17
_diffrn_reflns_limit_h_min -18
_diffrn_reflns_limit_k_max 20
_diffrn_reflns_limit_k_min -17
_diffrn_reflns_limit_l_max 43
_diffrn_reflns_limit_l_min -50
_diffrn_reflns_number 39708
_diffrn_reflns_point_group_measured_fraction_full 0.960
_diffrn_reflns_point_group_measured_fraction_max 0.757
_diffrn_reflns_theta_full 25.242
_diffrn_reflns_theta_max 31.505
_diffrn_reflns_theta_min 2.169
_diffrn_standards_number 0
_exptl_absorpt_coefficient_mu 0.342
_exptl_absorpt_correction_T_max 0.921
_exptl_absorpt_correction_T_min 0.255
_exptl_absorpt_correction_type multi-scan
_exptl_absorpt_process_details
;
CrysAlisPro 1.171.40.75a (Rigaku Oxford Diffraction, 2020)
Empirical absorption correction using spherical harmonics,
 implemented in SCALE3 ABSPACK scaling algorithm.
;
_exptl_crystal_colour brown
_exptl_crystal_density_diffrn 1.504
_exptl_crystal_density_method 'not measured'
_exptl_crystal_description block
_exptl_crystal_F_000 3240.00
_exptl_crystal_size_max 0.590
_exptl_crystal_size_mid 0.380
_exptl_crystal_size_min 0.239
_refine_diff_density_max 1.69
_refine_diff_density_min -0.86
_refine_ls_abs_structure_details
;
 Flack x determined using 3744 quotients [(I+)-(I-)]/[(I+)+(I-)]
 (Parsons, Flack and Wagner, Acta Cryst. B69 (2013) 249-259).
;
_refine_ls_abs_structure_Flack -0.05(2)
_refine_ls_extinction_method none
_refine_ls_goodness_of_fit_ref 0.987
_refine_ls_hydrogen_treatment constr
_refine_ls_number_parameters 891
_refine_ls_number_reflns 17770
_refine_ls_number_restraints 4
_refine_ls_R_factor_all 0.0993
_refine_ls_R_factor_gt 0.0764
_refine_ls_shift/su_max 0.001
_refine_ls_structure_factor_coef Fsqd
_refine_ls_weighting_details 'w = 1/[\s^2^(Fo^2^)+(0.1174P)^2^] where P=(Fo^2^+2Fc^2^)/3'
_refine_ls_weighting_scheme calc
_refine_ls_wR_factor_gt 0.1866
_refine_ls_wR_factor_ref 0.2002
_reflns_Friedel_coverage 0.704
_reflns_Friedel_fraction_full 0.930
_reflns_Friedel_fraction_max 0.684
_reflns_number_gt 12436
_reflns_number_total 17770
_reflns_threshold_expression F^2^>2.0\s(F^2^)
_cod_data_source_file d1dt03952k2.cif
_cod_data_source_block 4
_cod_depositor_comments 'Adding full bibliography for 7709149--7709156.cif.'
_cod_database_code 7709152

loop_
_space_group_symop_id
_space_group_symop_operation_xyz
1 +X,+Y,+Z
2 1/2-X,-Y,1/2+Z
3 1/2+X,1/2-Y,-Z
4 -X,1/2+Y,1/2-Z

loop_
_atom_site_label
_atom_site_type_symbol
_atom_site_fract_x
_atom_site_fract_y
_atom_site_fract_z
_atom_site_U_iso_or_equiv
_atom_site_adp_type
_atom_site_occupancy
_atom_site_site_symmetry_order
_atom_site_calc_flag
_atom_site_refinement_flags_posn
_atom_site_refinement_flags_adp
_atom_site_refinement_flags_occupancy
_atom_site_disorder_assembly
_atom_site_disorder_group
Mo1 Mo 0.27097(4) 1.07910(4) 0.12729(2) 0.03196(14) Uani 1 1 d . . . . .
P1 P 0.29714(12) 0.92135(15) 0.09382(4) 0.0369(4) Uani 1 1 d . . . . .
P2 P 0.16856(13) 1.19100(13) 0.16987(4) 0.0348(4) Uani 1 1 d . . . . .
F1 F -0.5959(4) 0.6040(5) 0.1928(2) 0.087(2) Uani 1 1 d . . . . .
F2 F -0.5655(6) 0.5891(8) 0.2500(2) 0.154(5) Uani 1 1 d . . . . .
F3 F -0.5312(4) 0.7175(5) 0.22221(15) 0.0770(17) Uani 1 1 d . . . . .
F4 F -0.2480(4) 0.3153(4) 0.21391(13) 0.0635(13) Uani 1 1 d . . . . .
F5 F -0.3058(6) 0.3571(5) 0.26325(17) 0.104(3) Uani 1 1 d . . . . .
F6 F -0.1606(4) 0.4007(4) 0.24724(17) 0.0776(18) Uani 1 1 d . . . . .
F7 F 0.0791(4) 0.7126(5) 0.22653(15) 0.0792(18) Uani 1 1 d . . . . .
F8 F 0.0723(4) 0.5622(5) 0.23283(12) 0.0710(16) Uani 1 1 d . . . . .
F9 F 0.2005(3) 0.6248(4) 0.20971(12) 0.0625(14) Uani 1 1 d . . . . .
F10 F 0.2056(4) 0.5368(4) 0.08439(13) 0.0652(14) Uani 1 1 d . . . . .
F11 F 0.1330(4) 0.6531(4) 0.05945(12) 0.0608(13) Uani 1 1 d . . . . .
F12 F 0.0682(4) 0.5162(4) 0.05658(14) 0.0653(14) Uani 1 1 d . . . . .
F13 F -0.3445(7) 1.0573(4) 0.17273(19) 0.104(2) Uani 1 1 d . . . . .
F14 F -0.3719(6) 0.9381(5) 0.20497(18) 0.097(2) Uani 1 1 d . . . . .
F15 F -0.2309(6) 0.9964(5) 0.20550(18) 0.0929(18) Uiso 1 1 d . . . . .
F16 F -0.1419(7) 0.8755(7) 0.0364(3) 0.126(3) Uiso 1 1 d D . . . .
F17 F -0.2682(11) 0.9146(11) 0.0339(4) 0.196(5) Uiso 1 1 d D . . . .
F18 F -0.1887(8) 1.0203(8) 0.0547(3) 0.145(3) Uiso 1 1 d D . . . .
F19 F -0.4670(4) 0.6740(4) 0.02750(14) 0.0703(15) Uani 1 1 d . . . . .
F20 F -0.5585(4) 0.5636(5) 0.04445(16) 0.0786(17) Uani 1 1 d . . . . .
F21 F -0.4630(5) 0.5427(5) -0.00040(14) 0.089(2) Uani 1 1 d . . . . .
F22 F -0.1292(6) 0.3279(6) 0.0687(2) 0.112(3) Uani 1 1 d . . . . .
F23 F -0.2353(8) 0.2972(7) 0.0352(2) 0.131(3) Uiso 1 1 d . . . . .
F24 F -0.2383(10) 0.2744(9) 0.0964(3) 0.158(4) Uiso 1 1 d . . . . .
O1 O 0.1639(3) 1.1215(4) 0.07906(12) 0.0363(10) Uani 1 1 d . . . . .
O2 O 0.2686(4) 1.2459(3) 0.07315(11) 0.0383(10) Uani 1 1 d . . . . .
O3 O 0.3727(4) 1.1196(4) 0.08895(13) 0.0393(11) Uani 1 1 d . . . . .
N1 N 0.1405(4) 0.9901(4) 0.14478(14) 0.0332(12) Uani 1 1 d . . . . .
N2 N 0.3466(4) 1.0616(4) 0.16164(14) 0.0356(12) Uani 1 1 d . . . . .
C1 C 0.1643(5) 0.8896(5) 0.09184(19) 0.0397(16) Uani 1 1 d . . . . .
H1A H 0.132692 0.924088 0.071712 0.048 Uiso 1 1 calc R U . . .
H1B H 0.158188 0.820732 0.086982 0.048 Uiso 1 1 calc R U . . .
C2 C 0.1099(4) 0.9123(5) 0.12524(18) 0.0362(13) Uani 1 1 d . . . . .
C3 C 0.0297(5) 0.8568(6) 0.1365(2) 0.0414(16) Uani 1 1 d . . . . .
H3 H 0.005935 0.806136 0.122064 0.050 Uiso 1 1 calc R U . . .
C4 C -0.0147(5) 0.8764(6) 0.1689(2) 0.0462(18) Uani 1 1 d . . . . .
H4 H -0.067090 0.836766 0.177341 0.055 Uiso 1 1 calc R U . . .
C5 C 0.0151(5) 0.9508(6) 0.1888(2) 0.0426(16) Uani 1 1 d . . . . .
H5 H -0.016943 0.964588 0.210870 0.051 Uiso 1 1 calc R U . . .
C6 C 0.0937(5) 1.0078(5) 0.17673(16) 0.0348(14) Uani 1 1 d . . . . .
C7 C 0.1276(5) 1.0907(5) 0.19830(16) 0.0357(14) Uani 1 1 d . . . . .
H7A H 0.183720 1.070817 0.213866 0.043 Uiso 1 1 calc R U . . .
H7B H 0.072287 1.112024 0.213913 0.043 Uiso 1 1 calc R U . . .
C8 C 0.3619(6) 0.8300(5) 0.1221(2) 0.0444(17) Uani 1 1 d . . . . .
C9 C 0.3009(6) 0.8183(6) 0.1564(2) 0.0485(18) Uani 1 1 d . . . . .
H9A H 0.233671 0.795895 0.150440 0.058 Uiso 1 1 calc R U . . .
H9B H 0.296316 0.879665 0.168728 0.058 Uiso 1 1 calc R U . . .
H9C H 0.333707 0.772044 0.172085 0.058 Uiso 1 1 calc R U . . .
C10 C 0.3736(6) 0.7329(6) 0.1043(2) 0.0490(18) Uani 1 1 d . . . . .
H10A H 0.310589 0.714871 0.092844 0.059 Uiso 1 1 calc R U . . .
H10B H 0.391353 0.685500 0.122405 0.059 Uiso 1 1 calc R U . . .
H10C H 0.426536 0.736151 0.086206 0.059 Uiso 1 1 calc R U . . .
C11 C 0.4667(6) 0.8675(6) 0.1325(2) 0.0512(19) Uani 1 1 d . . . . .
H11A H 0.510242 0.866871 0.111402 0.061 Uiso 1 1 calc R U . . .
H11B H 0.495384 0.826769 0.151109 0.061 Uiso 1 1 calc R U . . .
H11C H 0.460902 0.932617 0.141531 0.061 Uiso 1 1 calc R U . . .
C12 C 0.3382(6) 0.9160(7) 0.04553(19) 0.0479(17) Uani 1 1 d . . . . .
C13 C 0.3020(6) 0.8247(6) 0.0267(2) 0.0470(18) Uani 1 1 d . . . . .
H13A H 0.331055 0.821425 0.002625 0.056 Uiso 1 1 calc R U . . .
H13B H 0.228984 0.825601 0.024849 0.056 Uiso 1 1 calc R U . . .
H13C H 0.323009 0.769064 0.040518 0.056 Uiso 1 1 calc R U . . .
C14 C 0.4526(6) 0.9211(7) 0.0436(2) 0.0523(18) Uani 1 1 d . . . . .
H14A H 0.476118 0.976189 0.057246 0.063 Uiso 1 1 calc R U . . .
H14B H 0.473444 0.927498 0.018570 0.063 Uiso 1 1 calc R U . . .
H14C H 0.481304 0.862989 0.053711 0.063 Uiso 1 1 calc R U . . .
C15 C 0.2932(6) 0.9997(6) 0.02515(19) 0.051(2) Uani 1 1 d . . . . .
H15A H 0.222904 1.007216 0.031935 0.061 Uiso 1 1 calc R U . . .
H15B H 0.297768 0.987733 -0.000624 0.061 Uiso 1 1 calc R U . . .
H15C H 0.329939 1.057775 0.031070 0.061 Uiso 1 1 calc R U . . .
C16 C 0.2319(6) 1.2698(6) 0.20419(16) 0.0446(16) Uani 1 1 d . . . . .
C17 C 0.1801(7) 1.2659(6) 0.24058(19) 0.0506(19) Uani 1 1 d . . . . .
H17A H 0.108115 1.275147 0.237402 0.061 Uiso 1 1 calc R U . . .
H17B H 0.206755 1.316142 0.256014 0.061 Uiso 1 1 calc R U . . .
H17C H 0.192286 1.203873 0.251675 0.061 Uiso 1 1 calc R U . . .
C18 C 0.3386(6) 1.2339(6) 0.2095(2) 0.053(2) Uani 1 1 d . . . . .
H18A H 0.373119 1.274492 0.226849 0.063 Uiso 1 1 calc R U . . .
H18B H 0.374281 1.235620 0.186618 0.063 Uiso 1 1 calc R U . . .
H18C H 0.336947 1.168440 0.218464 0.063 Uiso 1 1 calc R U . . .
C19 C 0.2384(8) 1.3725(6) 0.1912(2) 0.055(2) Uani 1 1 d . . . . .
H19A H 0.273508 1.374609 0.168245 0.066 Uiso 1 1 calc R U . . .
H19B H 0.274874 1.410647 0.208847 0.066 Uiso 1 1 calc R U . . .
H19C H 0.170849 1.398303 0.188278 0.066 Uiso 1 1 calc R U . . .
C20 C 0.0494(6) 1.2483(6) 0.1539(2) 0.0444(17) Uani 1 1 d . . . . .
C21 C -0.0146(6) 1.1713(6) 0.1351(2) 0.0489(19) Uani 1 1 d . . . . .
H21A H -0.073083 1.201175 0.124072 0.059 Uiso 1 1 calc R U . . .
H21B H -0.036586 1.124339 0.152793 0.059 Uiso 1 1 calc R U . . .
H21C H 0.025394 1.139821 0.116652 0.059 Uiso 1 1 calc R U . . .
C22 C 0.0731(6) 1.3268(6) 0.1269(2) 0.0496(17) Uani 1 1 d . . . . .
H22A H 0.111483 1.377117 0.138726 0.059 Uiso 1 1 calc R U . . .
H22B H 0.010682 1.353282 0.117540 0.059 Uiso 1 1 calc R U . . .
H22C H 0.112405 1.300325 0.107156 0.059 Uiso 1 1 calc R U . . .
C23 C -0.0162(7) 1.2899(8) 0.1840(2) 0.064(3) Uani 1 1 d . . . . .
H23A H -0.077119 1.317024 0.173702 0.077 Uiso 1 1 calc R U . . .
H23B H 0.020938 1.339692 0.196649 0.077 Uiso 1 1 calc R U . . .
H23C H -0.034059 1.239383 0.200910 0.077 Uiso 1 1 calc R U . . .
C24 C 0.1284(5) 1.2396(6) 0.03467(17) 0.0402(16) Uani 1 1 d . . . . .
C25 C 0.0418(6) 1.1920(7) 0.02398(19) 0.0464(18) Uani 1 1 d . . . . .
H25 H 0.021898 1.135065 0.035635 0.056 Uiso 1 1 calc R U . . .
C26 C -0.0144(6) 1.2287(7) -0.0038(2) 0.054(2) Uani 1 1 d . . . . .
H26 H -0.071698 1.195589 -0.012077 0.065 Uiso 1 1 calc R U . . .
C27 C 0.0131(7) 1.3139(8) -0.0194(2) 0.060(2) Uani 1 1 d . . . . .
H27 H -0.026309 1.339746 -0.038122 0.072 Uiso 1 1 calc R U . . .
C28 C 0.0982(7) 1.3622(7) -0.0079(2) 0.057(2) Uani 1 1 d . . . . .
H28 H 0.116095 1.420940 -0.018595 0.069 Uiso 1 1 calc R U . . .
C29 C 0.1560(6) 1.3250(7) 0.01883(18) 0.0499(19) Uani 1 1 d . . . . .
H29 H 0.214454 1.357276 0.026519 0.060 Uiso 1 1 calc R U . . .
C30 C 0.1869(5) 1.1968(5) 0.06368(17) 0.0368(15) Uani 1 1 d . . . . .
C31 C 0.3364(5) 1.2016(5) 0.09999(17) 0.0346(14) Uani 1 1 d . . . . .
C32 C 0.4060(5) 1.2759(5) 0.11341(18) 0.0388(15) Uani 1 1 d . . . . .
C33 C 0.3871(6) 1.3709(6) 0.1101(2) 0.0471(18) Uani 1 1 d . . . . .
H33 H 0.328400 1.392084 0.098212 0.056 Uiso 1 1 calc R U . . .
C34 C 0.4543(7) 1.4364(7) 0.1241(2) 0.058(2) Uani 1 1 d . . . . .
H34 H 0.442327 1.502546 0.121590 0.070 Uiso 1 1 calc R U . . .
C35 C 0.5383(7) 1.4049(8) 0.1418(2) 0.061(2) Uani 1 1 d . . . . .
H35 H 0.582283 1.450015 0.152248 0.073 Uiso 1 1 calc R U . . .
C36 C 0.5600(7) 1.3106(8) 0.1446(2) 0.062(3) Uani 1 1 d . . . . .
H36 H 0.619553 1.289629 0.155972 0.075 Uiso 1 1 calc R U . . .
C37 C 0.4919(5) 1.2455(7) 0.1303(2) 0.0477(18) Uani 1 1 d . . . . .
H37 H 0.504952 1.179373 0.132174 0.057 Uiso 1 1 calc R U . . .
C38 C -0.2801(5) 0.5971(5) 0.17309(15) 0.0316(13) Uani 1 1 d . . . . .
C39 C -0.3757(5) 0.6274(6) 0.18302(17) 0.0373(15) Uani 1 1 d . . . . .
H39 H -0.405811 0.678434 0.170353 0.045 Uiso 1 1 calc R U . . .
C40 C -0.4279(5) 0.5847(6) 0.21100(17) 0.0438(16) Uani 1 1 d . . . . .
C41 C -0.3893(5) 0.5079(6) 0.22944(17) 0.0388(15) Uani 1 1 d . . . . .
H41 H -0.425189 0.479524 0.248571 0.047 Uiso 1 1 calc R U . . .
C42 C -0.2971(5) 0.4738(6) 0.21921(18) 0.0400(16) Uani 1 1 d . . . . .
C43 C -0.2435(5) 0.5187(5) 0.19167(15) 0.0327(14) Uani 1 1 d . . . . .
H43 H -0.179591 0.494453 0.185438 0.039 Uiso 1 1 calc R U . . .
C44 C -0.5285(6) 0.6221(8) 0.2200(3) 0.062(3) Uani 1 1 d . . . . .
C45 C -0.2535(6) 0.3872(6) 0.23611(18) 0.0433(17) Uani 1 1 d . . . . .
C46 C -0.1021(5) 0.6245(5) 0.14036(16) 0.0320(13) Uani 1 1 d . . . . .
C47 C -0.0491(4) 0.6355(5) 0.17246(17) 0.0308(13) Uani 1 1 d . . . . .
H47 H -0.084924 0.652619 0.193431 0.037 Uiso 1 1 calc R U . . .
C48 C 0.0532(5) 0.6224(5) 0.17490(18) 0.0329(13) Uani 1 1 d . . . . .
C49 C 0.1102(5) 0.6034(5) 0.14439(18) 0.0361(15) Uani 1 1 d . . . . .
H49 H 0.180766 0.596918 0.145662 0.043 Uiso 1 1 calc R U . . .
C50 C 0.0598(5) 0.5945(5) 0.11230(17) 0.0358(14) Uani 1 1 d . . . . .
C51 C -0.0432(5) 0.6060(5) 0.11043(17) 0.0346(14) Uani 1 1 d . . . . .
H51 H -0.074803 0.601040 0.087751 0.042 Uiso 1 1 calc R U . . .
C52 C 0.1019(5) 0.6302(6) 0.21054(19) 0.0395(16) Uani 1 1 d . . . . .
C53 C 0.1172(5) 0.5739(6) 0.07854(19) 0.0418(15) Uani 1 1 d . . . . .
C54 C -0.2388(5) 0.7539(5) 0.13165(17) 0.0369(14) Uani 1 1 d . . . . .
C55 C -0.2687(5) 0.8187(5) 0.15853(16) 0.0364(13) Uani 1 1 d . . . . .
H55 H -0.285101 0.794836 0.181561 0.044 Uiso 1 1 calc R U . . .
C56 C -0.2751(6) 0.9155(6) 0.15256(19) 0.0441(15) Uani 1 1 d . . . . .
C57 C -0.2488(6) 0.9536(6) 0.1205(2) 0.053(2) Uani 1 1 d . . . . .
H57 H -0.250835 1.020318 0.116799 0.064 Uiso 1 1 calc R U . . .
C58 C -0.2182(7) 0.8910(6) 0.0926(2) 0.057(2) Uani 1 1 d D . . . .
C59 C -0.2162(6) 0.7953(6) 0.09867(19) 0.0472(18) Uani 1 1 d . . . . .
H59 H -0.198385 0.754667 0.079396 0.057 Uiso 1 1 calc R U . . .
C60 C -0.3045(7) 0.9775(7) 0.1826(3) 0.062(2) Uiso 1 1 d . . . . .
C61 C -0.1898(9) 0.9284(10) 0.0561(3) 0.092(3) Uiso 1 1 d D . . . .
C62 C -0.2684(5) 0.5772(5) 0.10435(15) 0.0342(13) Uani 1 1 d . . . . .
C63 C -0.3456(5) 0.6050(5) 0.08194(16) 0.0360(15) Uani 1 1 d . . . . .
H63 H -0.371982 0.667330 0.084488 0.043 Uiso 1 1 calc R U . . .
C64 C -0.3860(5) 0.5460(6) 0.05596(18) 0.0401(16) Uani 1 1 d . . . . .
C65 C -0.3510(6) 0.4538(6) 0.05212(19) 0.0433(17) Uani 1 1 d . . . . .
H65 H -0.379168 0.412399 0.034769 0.052 Uiso 1 1 calc R U . . .
C66 C -0.2745(5) 0.4235(6) 0.07397(17) 0.0435(15) Uani 1 1 d . . . . .
C67 C -0.2357(5) 0.4825(5) 0.09962(17) 0.0370(14) Uani 1 1 d . . . . .
H67 H -0.184662 0.458736 0.114860 0.044 Uiso 1 1 calc R U . . .
C68 C -0.4678(6) 0.5799(7) 0.03199(19) 0.0490(18) Uani 1 1 d . . . . .
C69 C -0.2304(8) 0.3295(6) 0.0686(2) 0.063(2) Uani 1 1 d . . . . .
B1 B -0.2232(6) 0.6404(6) 0.13790(16) 0.0323(15) Uani 1 1 d . . . . .

loop_
_atom_site_aniso_label
_atom_site_aniso_U_11
_atom_site_aniso_U_22
_atom_site_aniso_U_33
_atom_site_aniso_U_23
_atom_site_aniso_U_13
_atom_site_aniso_U_12
Mo1 0.0354(2) 0.0267(3) 0.0338(2) 0.0011(2) -0.0016(2) -0.0017(2)
P1 0.0389(8) 0.0322(10) 0.0397(8) -0.0011(8) -0.0009(6) -0.0007(8)
P2 0.0444(9) 0.0271(10) 0.0330(7) 0.0019(7) 0.0026(6) 0.0010(7)
F1 0.037(2) 0.086(5) 0.139(5) 0.003(4) 0.000(3) 0.010(3)
F2 0.107(5) 0.206(10) 0.148(6) 0.123(7) 0.097(5) 0.103(6)
F3 0.065(3) 0.092(5) 0.075(3) -0.006(3) 0.012(3) 0.035(3)
F4 0.081(4) 0.044(3) 0.065(3) 0.000(2) -0.009(2) 0.012(3)
F5 0.141(6) 0.088(5) 0.084(4) 0.060(4) 0.060(4) 0.053(4)
F6 0.089(4) 0.039(3) 0.105(4) 0.005(3) -0.056(3) 0.002(3)
F7 0.087(4) 0.078(4) 0.073(3) -0.040(3) -0.042(3) 0.025(3)
F8 0.074(3) 0.093(4) 0.046(2) 0.025(3) -0.015(2) -0.033(3)
F9 0.034(2) 0.101(4) 0.052(2) 0.001(3) -0.0060(17) -0.006(2)
F10 0.055(3) 0.080(4) 0.061(3) -0.001(3) 0.018(2) 0.023(3)
F11 0.085(3) 0.048(3) 0.049(2) 0.003(2) 0.028(2) 0.001(3)
F12 0.061(3) 0.069(4) 0.066(3) -0.030(3) 0.022(2) -0.018(3)
F13 0.166(7) 0.049(4) 0.096(4) -0.015(3) -0.002(5) 0.051(4)
F14 0.118(5) 0.080(5) 0.093(4) -0.041(4) 0.032(4) 0.009(4)
F19 0.070(3) 0.074(4) 0.067(3) -0.003(3) -0.028(3) 0.021(3)
F20 0.046(3) 0.102(5) 0.087(4) 0.009(4) -0.016(2) 0.003(3)
F21 0.101(4) 0.110(5) 0.056(3) -0.041(3) -0.044(3) 0.057(4)
F22 0.100(5) 0.105(6) 0.131(6) -0.035(5) -0.007(5) 0.043(5)
O1 0.038(2) 0.033(3) 0.038(2) 0.003(2) -0.0018(18) 0.001(2)
O2 0.048(2) 0.029(2) 0.038(2) 0.0005(19) -0.007(2) 0.000(2)
O3 0.044(2) 0.032(3) 0.042(2) 0.002(2) 0.002(2) 0.002(2)
N1 0.034(3) 0.029(3) 0.036(3) -0.004(2) -0.006(2) 0.002(2)
N2 0.040(3) 0.029(3) 0.038(3) -0.002(2) 0.001(2) -0.002(2)
C1 0.039(3) 0.032(4) 0.047(4) -0.002(3) -0.005(3) -0.005(3)
C2 0.034(3) 0.029(4) 0.046(3) -0.004(3) -0.008(2) 0.001(3)
C3 0.039(3) 0.032(4) 0.054(4) -0.004(3) -0.002(3) -0.002(3)
C4 0.039(4) 0.035(4) 0.064(5) 0.005(4) 0.008(3) -0.002(3)
C5 0.041(4) 0.039(4) 0.048(4) 0.002(3) 0.002(3) -0.005(3)
C6 0.034(3) 0.037(4) 0.034(3) 0.004(3) -0.003(2) 0.003(3)
C7 0.050(3) 0.028(4) 0.030(3) 0.002(3) 0.001(2) 0.005(3)
C8 0.046(4) 0.034(4) 0.052(4) -0.005(3) -0.006(3) 0.013(3)
C9 0.054(4) 0.035(4) 0.056(4) 0.007(4) -0.009(3) 0.009(3)
C10 0.054(4) 0.032(4) 0.061(5) -0.004(4) -0.001(3) 0.001(3)
C11 0.046(4) 0.042(5) 0.065(5) 0.006(4) -0.004(3) 0.006(3)
C12 0.054(4) 0.045(5) 0.045(3) 0.000(4) 0.011(3) -0.005(4)
C13 0.058(4) 0.041(5) 0.042(4) -0.007(3) 0.003(3) -0.002(4)
C14 0.053(4) 0.046(5) 0.058(4) -0.008(4) 0.017(3) 0.000(4)
C15 0.064(5) 0.049(5) 0.041(4) -0.013(4) 0.003(3) -0.004(4)
C16 0.058(4) 0.045(5) 0.031(3) -0.004(3) 0.002(3) -0.001(4)
C17 0.073(5) 0.042(5) 0.037(3) -0.006(3) 0.005(3) -0.010(4)
C18 0.056(4) 0.049(5) 0.053(4) -0.009(4) -0.007(3) -0.015(4)
C19 0.075(5) 0.038(5) 0.051(4) -0.006(4) 0.004(4) -0.011(4)
C20 0.049(4) 0.039(4) 0.045(4) 0.005(3) 0.004(3) 0.020(3)
C21 0.039(4) 0.045(5) 0.062(5) 0.008(4) 0.002(3) 0.011(3)
C22 0.056(4) 0.042(5) 0.052(4) 0.006(4) -0.005(4) 0.008(3)
C23 0.064(5) 0.073(7) 0.055(5) 0.010(5) 0.018(4) 0.023(5)
C24 0.049(4) 0.041(4) 0.031(3) -0.005(3) 0.000(3) 0.007(3)
C25 0.049(4) 0.048(5) 0.042(4) -0.015(3) -0.009(3) 0.012(4)
C26 0.051(4) 0.064(7) 0.047(4) -0.010(4) -0.009(3) 0.021(4)
C27 0.072(6) 0.072(7) 0.036(4) -0.006(4) -0.016(4) 0.023(5)
C28 0.080(6) 0.054(6) 0.037(4) 0.008(4) -0.003(4) 0.023(5)
C29 0.059(4) 0.055(5) 0.036(3) -0.001(4) 0.002(3) 0.017(4)
C30 0.039(3) 0.037(4) 0.034(3) -0.002(3) -0.001(3) 0.007(3)
C31 0.041(3) 0.021(3) 0.042(3) -0.002(3) -0.002(3) -0.005(3)
C32 0.045(3) 0.034(4) 0.037(3) 0.001(3) 0.002(3) -0.008(3)
C33 0.056(4) 0.039(5) 0.046(4) 0.000(3) 0.001(3) -0.008(4)
C34 0.069(5) 0.049(5) 0.057(4) -0.006(4) 0.007(4) -0.016(4)
C35 0.063(5) 0.066(7) 0.054(4) -0.006(4) -0.001(4) -0.016(5)
C36 0.047(4) 0.083(8) 0.057(5) 0.002(5) -0.005(4) -0.023(5)
C37 0.045(4) 0.054(5) 0.044(4) 0.003(4) -0.002(3) -0.010(3)
C38 0.035(3) 0.030(4) 0.030(2) -0.005(2) 0.002(2) -0.001(3)
C39 0.032(3) 0.044(4) 0.036(3) 0.000(3) 0.002(2) 0.003(3)
C40 0.038(3) 0.054(5) 0.039(3) 0.007(4) 0.006(2) 0.002(4)
C41 0.041(3) 0.040(4) 0.035(3) 0.004(3) 0.004(3) -0.003(3)
C42 0.047(4) 0.037(4) 0.036(3) -0.002(3) -0.003(3) -0.007(3)
C43 0.033(3) 0.034(4) 0.031(3) -0.004(3) -0.001(2) -0.001(3)
C44 0.046(4) 0.075(7) 0.067(5) 0.021(5) 0.015(4) 0.007(4)
C45 0.056(4) 0.037(4) 0.037(3) 0.003(3) 0.002(3) -0.004(3)
C46 0.034(3) 0.028(4) 0.034(3) -0.002(3) 0.004(2) 0.002(3)
C47 0.033(3) 0.023(3) 0.036(3) -0.003(3) 0.008(2) 0.000(2)
C48 0.036(3) 0.021(3) 0.041(3) -0.002(3) 0.003(2) -0.002(3)
C49 0.031(3) 0.028(4) 0.049(4) 0.000(3) 0.000(2) 0.003(3)
C50 0.038(3) 0.029(4) 0.040(3) 0.001(3) 0.008(2) 0.003(3)
C51 0.044(3) 0.024(4) 0.035(3) -0.004(3) 0.001(3) -0.003(3)
C52 0.033(3) 0.039(4) 0.047(4) -0.003(3) 0.003(3) -0.001(3)
C53 0.042(3) 0.033(4) 0.050(4) -0.004(4) 0.015(3) -0.003(3)
C54 0.035(3) 0.037(4) 0.039(3) -0.004(3) -0.002(3) 0.000(3)
C55 0.042(3) 0.031(4) 0.036(3) -0.003(3) -0.004(3) 0.001(3)
C56 0.045(3) 0.035(4) 0.052(4) -0.009(3) -0.010(3) 0.002(4)
C57 0.058(5) 0.030(4) 0.072(5) 0.004(4) 0.002(4) 0.006(3)
C58 0.060(5) 0.046(5) 0.063(5) 0.013(4) 0.013(4) -0.006(4)
C59 0.052(4) 0.047(5) 0.042(3) 0.005(3) 0.008(3) 0.002(4)
C62 0.034(3) 0.034(4) 0.034(3) 0.002(3) 0.000(2) -0.007(3)
C63 0.040(3) 0.035(4) 0.033(3) -0.003(3) 0.000(2) 0.002(3)
C64 0.038(3) 0.046(5) 0.036(3) -0.004(3) -0.002(3) 0.006(3)
C65 0.047(4) 0.041(4) 0.042(3) -0.010(3) -0.006(3) -0.007(3)
C66 0.047(3) 0.044(4) 0.039(3) -0.009(3) -0.004(3) -0.003(4)
C67 0.039(3) 0.034(4) 0.038(3) 0.003(3) -0.002(3) -0.007(3)
C68 0.052(4) 0.055(5) 0.040(3) -0.014(4) -0.006(3) 0.012(4)
C69 0.090(6) 0.041(5) 0.059(5) -0.002(4) -0.039(5) -0.007(5)
B1 0.036(3) 0.035(4) 0.026(3) -0.002(3) 0.001(3) 0.000(3)

loop_
_atom_type_symbol
_atom_type_description
_atom_type_scat_dispersion_real
_atom_type_scat_dispersion_imag
_atom_type_scat_source
C C 0.0033 0.0016
;
International Tables for Crystallography
(Vol. C, Tables 4.2.6.8 and 6.1.1.4)
;
H H 0.0000 0.0000
;
International Tables for Crystallography
(Vol. C, Table 6.1.1.4)
;
B B 0.0013 0.0007
;
International Tables for Crystallography
(Vol. C, Tables 4.2.6.8 and 6.1.1.4)
;
F F 0.0171 0.0103
;
International Tables for Crystallography
(Vol. C, Tables 4.2.6.8 and 6.1.1.4)
;
Mo Mo -1.6832 0.6857
;
International Tables for Crystallography
(Vol. C, Tables 4.2.6.8 and 6.1.1.4)
;
N N 0.0061 0.0033
;
International Tables for Crystallography
(Vol. C, Tables 4.2.6.8 and 6.1.1.4)
;
O O 0.0106 0.0060
;
International Tables for Crystallography
(Vol. C, Tables 4.2.6.8 and 6.1.1.4)
;
P P 0.1023 0.0942
;
International Tables for Crystallography
(Vol. C, Tables 4.2.6.8 and 6.1.1.4)
;

loop_
_geom_angle_atom_site_label_1
_geom_angle_atom_site_label_2
_geom_angle_atom_site_label_3
_geom_angle
_geom_angle_site_symmetry_1
_geom_angle_site_symmetry_3
_geom_angle_publ_flag
N2 Mo1 O3 100.2(2) . . ?
N2 Mo1 C31 103.6(3) . . ?
O3 Mo1 C31 36.0(2) . . ?
N2 Mo1 N1 99.6(2) . . ?
O3 Mo1 N1 150.7(2) . . ?
C31 Mo1 N1 152.5(2) . . ?
N2 Mo1 O1 174.0(2) . . ?
O3 Mo1 O1 78.55(17) . . ?
C31 Mo1 O1 71.9(2) . . ?
N1 Mo1 O1 83.79(18) . . ?
N2 Mo1 P1 99.5(2) . . ?
O3 Mo1 P1 79.08(15) . . ?
C31 Mo1 P1 113.54(18) . . ?
N1 Mo1 P1 76.47(15) . . ?
O1 Mo1 P1 85.98(13) . . ?
N2 Mo1 P2 86.5(2) . . ?
O3 Mo1 P2 126.97(15) . . ?
C31 Mo1 P2 91.08(19) . . ?
N1 Mo1 P2 75.65(15) . . ?
O1 Mo1 P2 89.68(12) . . ?
P1 Mo1 P2 152.09(6) . . ?
C1 P1 C8 107.7(4) . . ?
C1 P1 C12 103.5(3) . . ?
C8 P1 C12 112.1(4) . . ?
C1 P1 Mo1 95.6(2) . . ?
C8 P1 Mo1 112.4(2) . . ?
C12 P1 Mo1 122.6(3) . . ?
C7 P2 C20 105.0(3) . . ?
C7 P2 C16 100.9(3) . . ?
C20 P2 C16 110.0(4) . . ?
C7 P2 Mo1 92.6(2) . . ?
C20 P2 Mo1 120.4(2) . . ?
C16 P2 Mo1 121.9(3) . . ?
C30 O1 Mo1 114.5(4) . . ?
C30 O2 C31 117.3(5) . . ?
C31 O3 Mo1 77.3(4) . . ?
C6 N1 C2 118.0(6) . . ?
C6 N1 Mo1 120.5(4) . . ?
C2 N1 Mo1 121.3(4) . . ?
C2 C1 P1 113.0(5) . . ?
C2 C1 H1A 109.0 . . ?
P1 C1 H1A 109.0 . . ?
C2 C1 H1B 109.0 . . ?
P1 C1 H1B 109.0 . . ?
H1A C1 H1B 107.8 . . ?
N1 C2 C3 120.9(6) . . ?
N1 C2 C1 118.2(6) . . ?
C3 C2 C1 120.9(6) . . ?
C4 C3 C2 119.2(7) . . ?
C4 C3 H3 120.4 . . ?
C2 C3 H3 120.4 . . ?
C5 C4 C3 120.9(7) . . ?
C5 C4 H4 119.5 . . ?
C3 C4 H4 119.5 . . ?
C4 C5 C6 119.5(7) . . ?
C4 C5 H5 120.3 . . ?
C6 C5 H5 120.3 . . ?
N1 C6 C5 121.4(7) . . ?
N1 C6 C7 118.3(6) . . ?
C5 C6 C7 120.3(6) . . ?
C6 C7 P2 112.1(4) . . ?
C6 C7 H7A 109.2 . . ?
P2 C7 H7A 109.2 . . ?
C6 C7 H7B 109.2 . . ?
P2 C7 H7B 109.2 . . ?
H7A C7 H7B 107.9 . . ?
C10 C8 C9 108.9(7) . . ?
C10 C8 C11 108.7(6) . . ?
C9 C8 C11 108.0(6) . . ?
C10 C8 P1 114.6(5) . . ?
C9 C8 P1 107.4(5) . . ?
C11 C8 P1 109.0(6) . . ?
C8 C9 H9A 109.5 . . ?
C8 C9 H9B 109.5 . . ?
H9A C9 H9B 109.5 . . ?
C8 C9 H9C 109.5 . . ?
H9A C9 H9C 109.5 . . ?
H9B C9 H9C 109.5 . . ?
C8 C10 H10A 109.5 . . ?
C8 C10 H10B 109.5 . . ?
H10A C10 H10B 109.5 . . ?
C8 C10 H10C 109.5 . . ?
H10A C10 H10C 109.5 . . ?
H10B C10 H10C 109.5 . . ?
C8 C11 H11A 109.5 . . ?
C8 C11 H11B 109.5 . . ?
H11A C11 H11B 109.5 . . ?
C8 C11 H11C 109.5 . . ?
H11A C11 H11C 109.5 . . ?
H11B C11 H11C 109.5 . . ?
C15 C12 C14 109.5(7) . . ?
C15 C12 C13 106.9(6) . . ?
C14 C12 C13 109.3(7) . . ?
C15 C12 P1 109.3(5) . . ?
C14 C12 P1 109.5(5) . . ?
C13 C12 P1 112.3(5) . . ?
C12 C13 H13A 109.5 . . ?
C12 C13 H13B 109.5 . . ?
H13A C13 H13B 109.5 . . ?
C12 C13 H13C 109.5 . . ?
H13A C13 H13C 109.5 . . ?
H13B C13 H13C 109.5 . . ?
C12 C14 H14A 109.5 . . ?
C12 C14 H14B 109.5 . . ?
H14A C14 H14B 109.5 . . ?
C12 C14 H14C 109.5 . . ?
H14A C14 H14C 109.5 . . ?
H14B C14 H14C 109.5 . . ?
C12 C15 H15A 109.5 . . ?
C12 C15 H15B 109.5 . . ?
H15A C15 H15B 109.5 . . ?
C12 C15 H15C 109.5 . . ?
H15A C15 H15C 109.5 . . ?
H15B C15 H15C 109.5 . . ?
C17 C16 C19 110.0(6) . . ?
C17 C16 C18 107.2(6) . . ?
C19 C16 C18 107.5(7) . . ?
C17 C16 P2 112.3(6) . . ?
C19 C16 P2 111.4(5) . . ?
C18 C16 P2 108.2(5) . . ?
C16 C17 H17A 109.5 . . ?
C16 C17 H17B 109.5 . . ?
H17A C17 H17B 109.5 . . ?
C16 C17 H17C 109.5 . . ?
H17A C17 H17C 109.5 . . ?
H17B C17 H17C 109.5 . . ?
C16 C18 H18A 109.5 . . ?
C16 C18 H18B 109.5 . . ?
H18A C18 H18B 109.5 . . ?
C16 C18 H18C 109.5 . . ?
H18A C18 H18C 109.5 . . ?
H18B C18 H18C 109.5 . . ?
C16 C19 H19A 109.5 . . ?
C16 C19 H19B 109.5 . . ?
H19A C19 H19B 109.5 . . ?
C16 C19 H19C 109.5 . . ?
H19A C19 H19C 109.5 . . ?
H19B C19 H19C 109.5 . . ?
C22 C20 C23 109.0(7) . . ?
C22 C20 C21 108.7(6) . . ?
C23 C20 C21 106.3(7) . . ?
C22 C20 P2 110.0(5) . . ?
C23 C20 P2 114.4(5) . . ?
C21 C20 P2 108.2(5) . . ?
C20 C21 H21A 109.5 . . ?
C20 C21 H21B 109.5 . . ?
H21A C21 H21B 109.5 . . ?
C20 C21 H21C 109.5 . . ?
H21A C21 H21C 109.5 . . ?
H21B C21 H21C 109.5 . . ?
C20 C22 H22A 109.5 . . ?
C20 C22 H22B 109.5 . . ?
H22A C22 H22B 109.5 . . ?
C20 C22 H22C 109.5 . . ?
H22A C22 H22C 109.5 . . ?
H22B C22 H22C 109.5 . . ?
C20 C23 H23A 109.5 . . ?
C20 C23 H23B 109.5 . . ?
H23A C23 H23B 109.5 . . ?
C20 C23 H23C 109.5 . . ?
H23A C23 H23C 109.5 . . ?
H23B C23 H23C 109.5 . . ?
C29 C24 C25 120.9(7) . . ?
C29 C24 C30 121.9(7) . . ?
C25 C24 C30 117.2(7) . . ?
C26 C25 C24 119.2(9) . . ?
C26 C25 H25 120.4 . . ?
C24 C25 H25 120.4 . . ?
C25 C26 C27 119.7(9) . . ?
C25 C26 H26 120.1 . . ?
C27 C26 H26 120.1 . . ?
C26 C27 C28 120.6(7) . . ?
C26 C27 H27 119.7 . . ?
C28 C27 H27 119.7 . . ?
C29 C28 C27 120.1(9) . . ?
C29 C28 H28 120.0 . . ?
C27 C28 H28 120.0 . . ?
C28 C29 C24 119.5(9) . . ?
C28 C29 H29 120.3 . . ?
C24 C29 H29 120.3 . . ?
O1 C30 O2 121.3(6) . . ?
O1 C30 C24 124.0(7) . . ?
O2 C30 C24 114.7(6) . . ?
O3 C31 C32 119.3(6) . . ?
O3 C31 O2 112.3(5) . . ?
C32 C31 O2 108.3(6) . . ?
O3 C31 Mo1 66.6(4) . . ?
C32 C31 Mo1 130.4(5) . . ?
O2 C31 Mo1 113.6(4) . . ?
C33 C32 C37 120.0(7) . . ?
C33 C32 C31 122.7(7) . . ?
C37 C32 C31 117.3(7) . . ?
C32 C33 C34 119.6(8) . . ?
C32 C33 H33 120.2 . . ?
C34 C33 H33 120.2 . . ?
C35 C34 C33 119.8(9) . . ?
C35 C34 H34 120.1 . . ?
C33 C34 H34 120.1 . . ?
C36 C35 C34 121.6(9) . . ?
C36 C35 H35 119.2 . . ?
C34 C35 H35 119.2 . . ?
C35 C36 C37 118.0(9) . . ?
C35 C36 H36 121.0 . . ?
C37 C36 H36 121.0 . . ?
C32 C37 C36 121.1(9) . . ?
C32 C37 H37 119.5 . . ?
C36 C37 H37 119.5 . . ?
C43 C38 C39 115.5(6) . . ?
C43 C38 B1 122.2(6) . . ?
C39 C38 B1 121.6(6) . . ?
C40 C39 C38 121.8(7) . . ?
C40 C39 H39 119.1 . . ?
C38 C39 H39 119.1 . . ?
C41 C40 C39 121.5(6) . . ?
C41 C40 C44 120.3(7) . . ?
C39 C40 C44 118.2(7) . . ?
C42 C41 C40 118.0(6) . . ?
C42 C41 H41 121.0 . . ?
C40 C41 H41 121.0 . . ?
C41 C42 C43 120.3(7) . . ?
C41 C42 C45 121.1(6) . . ?
C43 C42 C45 118.5(6) . . ?
C38 C43 C42 122.8(6) . . ?
C38 C43 H43 118.6 . . ?
C42 C43 H43 118.6 . . ?
F2 C44 F3 106.8(9) . . ?
F2 C44 F1 108.5(9) . . ?
F3 C44 F1 102.2(8) . . ?
F2 C44 C40 114.3(8) . . ?
F3 C44 C40 113.1(8) . . ?
F1 C44 C40 111.2(8) . . ?
F5 C45 F4 105.7(7) . . ?
F5 C45 F6 107.8(7) . . ?
F4 C45 F6 104.8(7) . . ?
F5 C45 C42 112.7(7) . . ?
F4 C45 C42 112.7(6) . . ?
F6 C45 C42 112.5(6) . . ?
C51 C46 C47 114.9(6) . . ?
C51 C46 B1 122.7(5) . . ?
C47 C46 B1 122.2(5) . . ?
C48 C47 C46 122.8(6) . . ?
C48 C47 H47 118.6 . . ?
C46 C47 H47 118.6 . . ?
C47 C48 C49 120.8(6) . . ?
C47 C48 C52 118.8(6) . . ?
C49 C48 C52 120.4(6) . . ?
C50 C49 C48 117.3(6) . . ?
C50 C49 H49 121.4 . . ?
C48 C49 H49 121.4 . . ?
C49 C50 C51 121.2(6) . . ?
C49 C50 C53 119.7(6) . . ?
C51 C50 C53 119.1(6) . . ?
C50 C51 C46 122.8(6) . . ?
C50 C51 H51 118.6 . . ?
C46 C51 H51 118.6 . . ?
F9 C52 F8 105.7(6) . . ?
F9 C52 F7 106.7(6) . . ?
F8 C52 F7 106.0(6) . . ?
F9 C52 C48 114.3(6) . . ?
F8 C52 C48 112.3(6) . . ?
F7 C52 C48 111.3(6) . . ?
F10 C53 F12 107.8(6) . . ?
F10 C53 F11 106.2(6) . . ?
F12 C53 F11 104.9(6) . . ?
F10 C53 C50 113.4(6) . . ?
F12 C53 C50 112.5(6) . . ?
F11 C53 C50 111.4(6) . . ?
C59 C54 C55 114.8(7) . . ?
C59 C54 B1 120.5(6) . . ?
C55 C54 B1 124.6(6) . . ?
C56 C55 C54 122.6(6) . . ?
C56 C55 H55 118.7 . . ?
C54 C55 H55 118.7 . . ?
C57 C56 C55 121.0(7) . . ?
C57 C56 C60 120.4(8) . . ?
C55 C56 C60 118.5(7) . . ?
C56 C57 C58 118.4(7) . . ?
C56 C57 H57 120.8 . . ?
C58 C57 H57 120.8 . . ?
C59 C58 C57 119.6(7) . . ?
C59 C58 C61 119.2(9) . . ?
C57 C58 C61 121.2(9) . . ?
C58 C59 C54 123.6(8) . . ?
C58 C59 H59 118.2 . . ?
C54 C59 H59 118.2 . . ?
F13 C60 F15 108.4(9) . . ?
F13 C60 F14 104.8(8) . . ?
F15 C60 F14 100.2(7) . . ?
F13 C60 C56 114.0(8) . . ?
F15 C60 C56 114.2(8) . . ?
F14 C60 C56 114.0(8) . . ?
F16 C61 F18 125.2(13) . . ?
F16 C61 F17 87.1(11) . . ?
F18 C61 F17 97.3(12) . . ?
F16 C61 C58 117.5(12) . . ?
F18 C61 C58 112.7(11) . . ?
F17 C61 C58 108.0(11) . . ?
C63 C62 C67 115.0(6) . . ?
C63 C62 B1 125.3(6) . . ?
C67 C62 B1 119.3(6) . . ?
C62 C63 C64 122.9(7) . . ?
C62 C63 H63 118.5 . . ?
C64 C63 H63 118.5 . . ?
C65 C64 C63 120.0(6) . . ?
C65 C64 C68 119.0(7) . . ?
C63 C64 C68 120.9(7) . . ?
C66 C65 C64 118.7(6) . . ?
C66 C65 H65 120.7 . . ?
C64 C65 H65 120.7 . . ?
C67 C66 C65 120.6(7) . . ?
C67 C66 C69 119.4(7) . . ?
C65 C66 C69 119.9(6) . . ?
C66 C67 C62 122.8(7) . . ?
C66 C67 H67 118.6 . . ?
C62 C67 H67 118.6 . . ?
F20 C68 F21 107.4(7) . . ?
F20 C68 F19 103.0(7) . . ?
F21 C68 F19 106.1(7) . . ?
F20 C68 C64 114.0(7) . . ?
F21 C68 C64 112.7(6) . . ?
F19 C68 C64 112.7(7) . . ?
F24 C69 F23 122.9(9) . . ?
F24 C69 F22 94.0(9) . . ?
F23 C69 F22 92.6(10) . . ?
F24 C69 C66 113.3(10) . . ?
F23 C69 C66 114.7(8) . . ?
F22 C69 C66 114.7(8) . . ?
C54 B1 C38 114.9(5) . . ?
C54 B1 C46 105.6(6) . . ?
C38 B1 C46 111.3(5) . . ?
C54 B1 C62 111.9(5) . . ?
C38 B1 C62 103.8(5) . . ?
C46 B1 C62 109.3(5) . . ?

loop_
_geom_bond_atom_site_label_1
_geom_bond_atom_site_label_2
_geom_bond_distance
_geom_bond_site_symmetry_2
_geom_bond_publ_flag
Mo1 N2 1.654(5) . ?
Mo1 O3 2.058(5) . ?
Mo1 C31 2.187(7) . ?
Mo1 N1 2.247(6) . ?
Mo1 O1 2.379(5) . ?
Mo1 P1 2.573(2) . ?
Mo1 P2 2.6256(18) . ?
P1 C1 1.836(7) . ?
P1 C8 1.877(8) . ?
P1 C12 1.888(7) . ?
P2 C7 1.851(7) . ?
P2 C20 1.884(7) . ?
P2 C16 1.896(7) . ?
F1 C44 1.383(12) . ?
F2 C44 1.312(10) . ?
F3 C44 1.346(12) . ?
F4 C45 1.311(9) . ?
F5 C45 1.303(9) . ?
F6 C45 1.326(9) . ?
F7 C52 1.341(9) . ?
F8 C52 1.329(9) . ?
F9 C52 1.323(8) . ?
F10 C53 1.312(9) . ?
F11 C53 1.341(9) . ?
F12 C53 1.328(9) . ?
F13 C60 1.298(12) . ?
F14 C60 1.350(12) . ?
F15 C60 1.333(11) . ?
F16 C61 1.228(13) . ?
F17 C61 1.353(15) . ?
F18 C61 1.295(14) . ?
F19 C68 1.334(11) . ?
F20 C68 1.320(10) . ?
F21 C68 1.321(8) . ?
F22 C69 1.355(13) . ?
F23 C69 1.329(12) . ?
F24 C69 1.302(13) . ?
O1 C30 1.245(9) . ?
O2 C30 1.341(9) . ?
O2 C31 1.490(8) . ?
O3 C31 1.319(9) . ?
N1 C6 1.372(8) . ?
N1 C2 1.379(9) . ?
C1 C2 1.480(10) . ?
C1 H1A 0.9900 . ?
C1 H1B 0.9900 . ?
C2 C3 1.393(10) . ?
C3 C4 1.376(11) . ?
C3 H3 0.9500 . ?
C4 C5 1.346(11) . ?
C4 H4 0.9500 . ?
C5 C6 1.397(10) . ?
C5 H5 0.9500 . ?
C6 C7 1.489(10) . ?
C7 H7A 0.9900 . ?
C7 H7B 0.9900 . ?
C8 C10 1.527(11) . ?
C8 C9 1.530(11) . ?
C8 C11 1.549(11) . ?
C9 H9A 0.9800 . ?
C9 H9B 0.9800 . ?
C9 H9C 0.9800 . ?
C10 H10A 0.9800 . ?
C10 H10B 0.9800 . ?
C10 H10C 0.9800 . ?
C11 H11A 0.9800 . ?
C11 H11B 0.9800 . ?
C11 H11C 0.9800 . ?
C12 C15 1.527(12) . ?
C12 C14 1.536(11) . ?
C12 C13 1.543(12) . ?
C13 H13A 0.9800 . ?
C13 H13B 0.9800 . ?
C13 H13C 0.9800 . ?
C14 H14A 0.9800 . ?
C14 H14B 0.9800 . ?
C14 H14C 0.9800 . ?
C15 H15A 0.9800 . ?
C15 H15B 0.9800 . ?
C15 H15C 0.9800 . ?
C16 C17 1.527(9) . ?
C16 C19 1.528(12) . ?
C16 C18 1.529(12) . ?
C17 H17A 0.9800 . ?
C17 H17B 0.9800 . ?
C17 H17C 0.9800 . ?
C18 H18A 0.9800 . ?
C18 H18B 0.9800 . ?
C18 H18C 0.9800 . ?
C19 H19A 0.9800 . ?
C19 H19B 0.9800 . ?
C19 H19C 0.9800 . ?
C20 C22 1.529(11) . ?
C20 C23 1.544(11) . ?
C20 C21 1.549(12) . ?
C21 H21A 0.9800 . ?
C21 H21B 0.9800 . ?
C21 H21C 0.9800 . ?
C22 H22A 0.9800 . ?
C22 H22B 0.9800 . ?
C22 H22C 0.9800 . ?
C23 H23A 0.9800 . ?
C23 H23B 0.9800 . ?
C23 H23C 0.9800 . ?
C24 C29 1.390(12) . ?
C24 C25 1.397(11) . ?
C24 C30 1.467(9) . ?
C25 C26 1.382(11) . ?
C25 H25 0.9500 . ?
C26 C27 1.384(14) . ?
C26 H26 0.9500 . ?
C27 C28 1.395(14) . ?
C27 H27 0.9500 . ?
C28 C29 1.366(11) . ?
C28 H28 0.9500 . ?
C29 H29 0.9500 . ?
C31 C32 1.487(10) . ?
C32 C33 1.367(11) . ?
C32 C37 1.379(11) . ?
C33 C34 1.392(12) . ?
C33 H33 0.9500 . ?
C34 C35 1.377(14) . ?
C34 H34 0.9500 . ?
C35 C36 1.363(15) . ?
C35 H35 0.9500 . ?
C36 C37 1.400(12) . ?
C36 H36 0.9500 . ?
C37 H37 0.9500 . ?
C38 C43 1.393(9) . ?
C38 C39 1.400(9) . ?
C38 B1 1.637(9) . ?
C39 C40 1.394(9) . ?
C39 H39 0.9500 . ?
C40 C41 1.382(11) . ?
C40 C44 1.484(11) . ?
C41 C42 1.378(10) . ?
C41 H41 0.9500 . ?
C42 C43 1.405(9) . ?
C42 C45 1.492(11) . ?
C43 H43 0.9500 . ?
C46 C51 1.393(9) . ?
C46 C47 1.402(9) . ?
C46 B1 1.640(10) . ?
C47 C48 1.386(9) . ?
C47 H47 0.9500 . ?
C48 C49 1.398(9) . ?
C48 C52 1.487(10) . ?
C49 C50 1.382(10) . ?
C49 H49 0.9500 . ?
C50 C51 1.390(9) . ?
C50 C53 1.506(9) . ?
C51 H51 0.9500 . ?
C54 C59 1.397(9) . ?
C54 C55 1.415(10) . ?
C54 B1 1.628(11) . ?
C55 C56 1.383(11) . ?
C55 H55 0.9500 . ?
C56 C57 1.358(11) . ?
C56 C60 1.475(12) . ?
C57 C58 1.426(12) . ?
C57 H57 0.9500 . ?
C58 C59 1.366(12) . ?
C58 C61 1.512(13) . ?
C59 H59 0.9500 . ?
C62 C63 1.387(9) . ?
C62 C67 1.414(10) . ?
C62 B1 1.652(9) . ?
C63 C64 1.388(10) . ?
C63 H63 0.9500 . ?
C64 C65 1.388(11) . ?
C64 C68 1.494(10) . ?
C65 C66 1.378(10) . ?
C65 H65 0.9500 . ?
C66 C67 1.370(9) . ?
C66 C69 1.463(13) . ?
C67 H67 0.9500 . ?

loop_
_geom_torsion_atom_site_label_1
_geom_torsion_atom_site_label_2
_geom_torsion_atom_site_label_3
_geom_torsion_atom_site_label_4
_geom_torsion
_geom_torsion_site_symmetry_1
_geom_torsion_site_symmetry_2
_geom_torsion_site_symmetry_3
_geom_torsion_site_symmetry_4
_geom_torsion_publ_flag
C8 P1 C1 C2 75.6(6) . . . . ?
C12 P1 C1 C2 -165.6(6) . . . . ?
Mo1 P1 C1 C2 -40.1(5) . . . . ?
C6 N1 C2 C3 3.9(9) . . . . ?
Mo1 N1 C2 C3 179.2(5) . . . . ?
C6 N1 C2 C1 -176.4(6) . . . . ?
Mo1 N1 C2 C1 -1.1(8) . . . . ?
P1 C1 C2 N1 32.2(8) . . . . ?
P1 C1 C2 C3 -148.1(6) . . . . ?
N1 C2 C3 C4 -4.6(11) . . . . ?
C1 C2 C3 C4 175.7(7) . . . . ?
C2 C3 C4 C5 3.3(12) . . . . ?
C3 C4 C5 C6 -1.4(12) . . . . ?
C2 N1 C6 C5 -2.0(9) . . . . ?
Mo1 N1 C6 C5 -177.3(5) . . . . ?
C2 N1 C6 C7 178.9(6) . . . . ?
Mo1 N1 C6 C7 3.6(8) . . . . ?
C4 C5 C6 N1 0.7(11) . . . . ?
C4 C5 C6 C7 179.8(7) . . . . ?
N1 C6 C7 P2 34.0(8) . . . . ?
C5 C6 C7 P2 -145.1(6) . . . . ?
C20 P2 C7 C6 77.6(5) . . . . ?
C16 P2 C7 C6 -168.0(5) . . . . ?
Mo1 P2 C7 C6 -44.9(5) . . . . ?
C1 P1 C8 C10 72.4(6) . . . . ?
C12 P1 C8 C10 -40.8(7) . . . . ?
Mo1 P1 C8 C10 176.4(5) . . . . ?
C1 P1 C8 C9 -48.7(6) . . . . ?
C12 P1 C8 C9 -161.9(5) . . . . ?
Mo1 P1 C8 C9 55.3(6) . . . . ?
C1 P1 C8 C11 -165.5(5) . . . . ?
C12 P1 C8 C11 81.3(6) . . . . ?
Mo1 P1 C8 C11 -61.5(6) . . . . ?
C1 P1 C12 C15 71.4(6) . . . . ?
C8 P1 C12 C15 -172.8(5) . . . . ?
Mo1 P1 C12 C15 -34.4(7) . . . . ?
C1 P1 C12 C14 -168.6(6) . . . . ?
C8 P1 C12 C14 -52.9(7) . . . . ?
Mo1 P1 C12 C14 85.5(7) . . . . ?
C1 P1 C12 C13 -47.0(7) . . . . ?
C8 P1 C12 C13 68.7(6) . . . . ?
Mo1 P1 C12 C13 -152.9(5) . . . . ?
C7 P2 C16 C17 -34.9(6) . . . . ?
C20 P2 C16 C17 75.6(6) . . . . ?
Mo1 P2 C16 C17 -134.9(5) . . . . ?
C7 P2 C16 C19 -158.8(6) . . . . ?
C20 P2 C16 C19 -48.3(7) . . . . ?
Mo1 P2 C16 C19 101.2(6) . . . . ?
C7 P2 C16 C18 83.3(6) . . . . ?
C20 P2 C16 C18 -166.2(5) . . . . ?
Mo1 P2 C16 C18 -16.8(6) . . . . ?
C7 P2 C20 C22 -174.3(5) . . . . ?
C16 P2 C20 C22 77.8(6) . . . . ?
Mo1 P2 C20 C22 -72.1(6) . . . . ?
C7 P2 C20 C23 62.6(7) . . . . ?
C16 P2 C20 C23 -45.2(8) . . . . ?
Mo1 P2 C20 C23 164.8(6) . . . . ?
C7 P2 C20 C21 -55.6(6) . . . . ?
C16 P2 C20 C21 -163.5(5) . . . . ?
Mo1 P2 C20 C21 46.6(6) . . . . ?
C29 C24 C25 C26 2.8(11) . . . . ?
C30 C24 C25 C26 -178.7(6) . . . . ?
C24 C25 C26 C27 -2.9(11) . . . . ?
C25 C26 C27 C28 1.3(13) . . . . ?
C26 C27 C28 C29 0.7(13) . . . . ?
C27 C28 C29 C24 -0.8(12) . . . . ?
C25 C24 C29 C28 -0.9(11) . . . . ?
C30 C24 C29 C28 -179.4(7) . . . . ?
Mo1 O1 C30 O2 2.9(8) . . . . ?
Mo1 O1 C30 C24 -176.3(5) . . . . ?
C31 O2 C30 O1 6.5(9) . . . . ?
C31 O2 C30 C24 -174.3(5) . . . . ?
C29 C24 C30 O1 178.5(7) . . . . ?
C25 C24 C30 O1 0.0(10) . . . . ?
C29 C24 C30 O2 -0.7(9) . . . . ?
C25 C24 C30 O2 -179.3(6) . . . . ?
Mo1 O3 C31 C32 124.5(6) . . . . ?
Mo1 O3 C31 O2 -107.1(5) . . . . ?
C30 O2 C31 O3 60.3(7) . . . . ?
C30 O2 C31 C32 -165.8(6) . . . . ?
C30 O2 C31 Mo1 -13.0(7) . . . . ?
O3 C31 C32 C33 149.4(7) . . . . ?
O2 C31 C32 C33 19.2(9) . . . . ?
Mo1 C31 C32 C33 -127.5(7) . . . . ?
O3 C31 C32 C37 -31.6(9) . . . . ?
O2 C31 C32 C37 -161.8(6) . . . . ?
Mo1 C31 C32 C37 51.5(9) . . . . ?
C37 C32 C33 C34 -0.8(11) . . . . ?
C31 C32 C33 C34 178.2(7) . . . . ?
C32 C33 C34 C35 -1.1(12) . . . . ?
C33 C34 C35 C36 2.8(13) . . . . ?
C34 C35 C36 C37 -2.6(14) . . . . ?
C33 C32 C37 C36 0.9(11) . . . . ?
C31 C32 C37 C36 -178.1(7) . . . . ?
C35 C36 C37 C32 0.8(12) . . . . ?
C43 C38 C39 C40 3.4(10) . . . . ?
B1 C38 C39 C40 174.1(6) . . . . ?
C38 C39 C40 C41 -2.5(11) . . . . ?
C38 C39 C40 C44 179.3(8) . . . . ?
C39 C40 C41 C42 -0.4(11) . . . . ?
C44 C40 C41 C42 177.7(8) . . . . ?
C40 C41 C42 C43 2.2(10) . . . . ?
C40 C41 C42 C45 -175.8(7) . . . . ?
C39 C38 C43 C42 -1.6(9) . . . . ?
B1 C38 C43 C42 -172.3(6) . . . . ?
C41 C42 C43 C38 -1.2(10) . . . . ?
C45 C42 C43 C38 176.8(6) . . . . ?
C41 C40 C44 F2 12.5(14) . . . . ?
C39 C40 C44 F2 -169.3(10) . . . . ?
C41 C40 C44 F3 135.0(8) . . . . ?
C39 C40 C44 F3 -46.8(11) . . . . ?
C41 C40 C44 F1 -110.7(9) . . . . ?
C39 C40 C44 F1 67.4(11) . . . . ?
C41 C42 C45 F5 -7.6(11) . . . . ?
C43 C42 C45 F5 174.4(7) . . . . ?
C41 C42 C45 F4 112.0(8) . . . . ?
C43 C42 C45 F4 -66.0(9) . . . . ?
C41 C42 C45 F6 -129.8(7) . . . . ?
C43 C42 C45 F6 52.3(9) . . . . ?
C51 C46 C47 C48 -4.3(10) . . . . ?
B1 C46 C47 C48 -179.9(6) . . . . ?
C46 C47 C48 C49 4.3(11) . . . . ?
C46 C47 C48 C52 -176.5(7) . . . . ?
C47 C48 C49 C50 -2.6(10) . . . . ?
C52 C48 C49 C50 178.2(6) . . . . ?
C48 C49 C50 C51 1.3(10) . . . . ?
C48 C49 C50 C53 -179.9(7) . . . . ?
C49 C50 C51 C46 -1.7(11) . . . . ?
C53 C50 C51 C46 179.5(7) . . . . ?
C47 C46 C51 C50 3.0(10) . . . . ?
B1 C46 C51 C50 178.6(7) . . . . ?
C47 C48 C52 F9 -174.4(7) . . . . ?
C49 C48 C52 F9 4.8(10) . . . . ?
C47 C48 C52 F8 65.2(9) . . . . ?
C49 C48 C52 F8 -115.6(7) . . . . ?
C47 C48 C52 F7 -53.5(9) . . . . ?
C49 C48 C52 F7 125.8(7) . . . . ?
C49 C50 C53 F10 20.6(10) . . . . ?
C51 C50 C53 F10 -160.6(7) . . . . ?
C49 C50 C53 F12 143.3(7) . . . . ?
C51 C50 C53 F12 -37.8(10) . . . . ?
C49 C50 C53 F11 -99.2(8) . . . . ?
C51 C50 C53 F11 79.7(8) . . . . ?
C59 C54 C55 C56 0.1(11) . . . . ?
B1 C54 C55 C56 175.9(7) . . . . ?
C54 C55 C56 C57 -2.6(11) . . . . ?
C54 C55 C56 C60 -178.4(7) . . . . ?
C55 C56 C57 C58 2.4(12) . . . . ?
C60 C56 C57 C58 178.2(8) . . . . ?
C56 C57 C58 C59 0.1(13) . . . . ?
C56 C57 C58 C61 178.9(9) . . . . ?
C57 C58 C59 C54 -2.8(13) . . . . ?
C61 C58 C59 C54 178.5(9) . . . . ?
C55 C54 C59 C58 2.6(12) . . . . ?
B1 C54 C59 C58 -173.4(7) . . . . ?
C57 C56 C60 F13 28.8(12) . . . . ?
C55 C56 C60 F13 -155.3(8) . . . . ?
C57 C56 C60 F15 -96.5(10) . . . . ?
C55 C56 C60 F15 79.4(10) . . . . ?
C57 C56 C60 F14 149.1(8) . . . . ?
C55 C56 C60 F14 -35.0(11) . . . . ?
C59 C58 C61 F16 -18.5(16) . . . . ?
C57 C58 C61 F16 162.8(11) . . . . ?
C59 C58 C61 F18 -175.9(10) . . . . ?
C57 C58 C61 F18 5.4(16) . . . . ?
C59 C58 C61 F17 77.8(14) . . . . ?
C57 C58 C61 F17 -100.9(13) . . . . ?
C67 C62 C63 C64 -2.0(9) . . . . ?
B1 C62 C63 C64 -174.7(6) . . . . ?
C62 C63 C64 C65 1.6(10) . . . . ?
C62 C63 C64 C68 -178.8(7) . . . . ?
C63 C64 C65 C66 -1.4(11) . . . . ?
C68 C64 C65 C66 179.0(7) . . . . ?
C64 C65 C66 C67 1.7(11) . . . . ?
C64 C65 C66 C69 -175.0(8) . . . . ?
C65 C66 C67 C62 -2.3(11) . . . . ?
C69 C66 C67 C62 174.4(7) . . . . ?
C63 C62 C67 C66 2.3(9) . . . . ?
B1 C62 C67 C66 175.5(6) . . . . ?
C65 C64 C68 F20 89.1(9) . . . . ?
C63 C64 C68 F20 -90.5(10) . . . . ?
C65 C64 C68 F21 -33.8(11) . . . . ?
C63 C64 C68 F21 146.7(8) . . . . ?
C65 C64 C68 F19 -154.0(7) . . . . ?
C63 C64 C68 F19 26.5(10) . . . . ?
C67 C66 C69 F24 63.1(12) . . . . ?
C65 C66 C69 F24 -120.2(10) . . . . ?
C67 C66 C69 F23 -148.8(9) . . . . ?
C65 C66 C69 F23 28.0(13) . . . . ?
C67 C66 C69 F22 -43.3(11) . . . . ?
C65 C66 C69 F22 133.5(8) . . . . ?
C59 C54 B1 C38 -164.1(6) . . . . ?
C55 C54 B1 C38 20.3(9) . . . . ?
C59 C54 B1 C46 72.8(7) . . . . ?
C55 C54 B1 C46 -102.8(7) . . . . ?
C59 C54 B1 C62 -46.0(9) . . . . ?
C55 C54 B1 C62 138.4(6) . . . . ?
C43 C38 B1 C54 -150.8(6) . . . . ?
C39 C38 B1 C54 39.1(8) . . . . ?
C43 C38 B1 C46 -30.8(8) . . . . ?
C39 C38 B1 C46 159.0(6) . . . . ?
C43 C38 B1 C62 86.7(7) . . . . ?
C39 C38 B1 C62 -83.4(7) . . . . ?
C51 C46 B1 C54 -89.7(7) . . . . ?
C47 C46 B1 C54 85.5(7) . . . . ?
C51 C46 B1 C38 145.0(6) . . . . ?
C47 C46 B1 C38 -39.8(9) . . . . ?
C51 C46 B1 C62 30.8(9) . . . . ?
C47 C46 B1 C62 -153.9(6) . . . . ?
C63 C62 B1 C54 -26.8(9) . . . . ?
C67 C62 B1 C54 160.8(6) . . . . ?
C63 C62 B1 C38 97.7(7) . . . . ?
C67 C62 B1 C38 -74.7(7) . . . . ?
C63 C62 B1 C46 -143.4(6) . . . . ?
C67 C62 B1 C46 44.2(8) . . . . ?
